data_2201047
loop_
_publ_author_name
'Jonathan P. H. Charmant'
'Nicholas C. Norman'
'Jonathan Starbuck'

_publ_section_title
;
 A bis[pentaiodobismuthate(III)] salt of 4-hydroxypyridinium
;
_journal_issue 4
_journal_name_full 'Acta Crystallographica Section E'
_journal_page_first m144
_journal_page_last m146
_journal_paper_doi 10.1107/S1600536802003136
_journal_volume 58
_journal_year 2002
_chemical_formula_iupac '(C5 H6 N O)4 [Bi2 I10], 4C5 H5 N O'
_chemical_formula_moiety '4C5 H6 N O 1+, Bi2 I10 4-, 4C5 H5 N O'
_chemical_formula_sum 'C40 H44 Bi2 I10 N8 O8'
_chemical_formula_weight 2451.80
_chemical_name_systematic
;
 tetra(4-hydroxypyridinium) bis((\m~2~-iodo)tetraiodobismuthate(III))
 4-pyridone tetrasolvate
;
_space_group_IT_number 2
_symmetry_cell_setting triclinic
_symmetry_space_group_name_Hall '-P 1'
_symmetry_space_group_name_H-M 'P -1'
_atom_sites_solution_hydrogens geom
_atom_sites_solution_primary direct
_atom_sites_solution_secondary difmap
_audit_creation_method SHELXL-97
_cell_angle_alpha 116.212(13)
_cell_angle_beta 95.05(2)
_cell_angle_gamma 92.914(16)
_cell_formula_units_Z 1
_cell_length_a 10.366(3)
_cell_length_b 12.362(3)
_cell_length_c 13.504(5)
_cell_measurement_reflns_used 5958
_cell_measurement_temperature 173(2)
_cell_measurement_theta_max 25
_cell_measurement_theta_min 2
_cell_volume 1538.7(8)
_computing_cell_refinement 'SAINT (Bruker, 1998)'
_computing_data_collection 'SMART (Bruker, 1998)'
_computing_data_reduction 'SHELXTL (Bruker, 1998)'
_computing_molecular_graphics SHELXTL
_computing_publication_material SHELXTL
_computing_structure_refinement SHELXTL
_computing_structure_solution SHELXTL
_diffrn_ambient_temperature 173(2)
_diffrn_measured_fraction_theta_full 0.985
_diffrn_measured_fraction_theta_max 0.985
_diffrn_measurement_device_type 'Bruker SMART CCD area-detector'
_diffrn_measurement_method '\w scans with 0.3\% frames'
_diffrn_radiation_monochromator graphite
_diffrn_radiation_source 'fine-focus sealed tube'
_diffrn_radiation_type MoK\a
_diffrn_radiation_wavelength 0.71073
_diffrn_reflns_av_R_equivalents 0.0610
_diffrn_reflns_av_sigmaI/netI 0.1019
_diffrn_reflns_limit_h_max 12
_diffrn_reflns_limit_h_min -13
_diffrn_reflns_limit_k_max 16
_diffrn_reflns_limit_k_min -16
_diffrn_reflns_limit_l_max 17
_diffrn_reflns_limit_l_min -17
_diffrn_reflns_number 15998
_diffrn_reflns_theta_full 27.48
_diffrn_reflns_theta_max 27.48
_diffrn_reflns_theta_min 1.69
_diffrn_standards_decay_% 0
_diffrn_standards_number 0
_exptl_absorpt_coefficient_mu 10.777
_exptl_absorpt_correction_T_max 0.810
_exptl_absorpt_correction_T_min 0.440
_exptl_absorpt_correction_type multi-scan
_exptl_absorpt_process_details '(SADABS; Sheldrick, 1996)'
_exptl_crystal_colour red
_exptl_crystal_density_diffrn 2.646
_exptl_crystal_density_method 'not measured'
_exptl_crystal_description lath
_exptl_crystal_F_000 1100
_exptl_crystal_size_max 0.15
_exptl_crystal_size_mid 0.05
_exptl_crystal_size_min 0.02
_refine_diff_density_max 1.872
_refine_diff_density_min -2.670
_refine_ls_extinction_method none
_refine_ls_goodness_of_fit_ref 0.896
_refine_ls_hydrogen_treatment constr
_refine_ls_matrix_type full
_refine_ls_number_parameters 307
_refine_ls_number_reflns 6960
_refine_ls_number_restraints 0
_refine_ls_restrained_S_all 0.896
_refine_ls_R_factor_all 0.1002
_refine_ls_R_factor_gt 0.0457
_refine_ls_shift/su_max 0.001
_refine_ls_shift/su_mean 0.000
_refine_ls_structure_factor_coef Fsqd
_refine_ls_weighting_details 'calc w = 1/[\s^2^(Fo^2^)+(0.0377P)^2^] where P = (Fo^2^+2Fc^2^)/3'
_refine_ls_weighting_scheme calc
_refine_ls_wR_factor_gt 0.0871
_refine_ls_wR_factor_ref 0.1023
_reflns_number_gt 4015
_reflns_number_total 6960
_reflns_threshold_expression I>2\s(I)
_cod_data_source_file cf6149.cif
_cod_data_source_block I
_cod_depositor_comments
;
The following automatic conversions were performed:
'_symmetry_cell_setting' value 'Triclinic' changed to 'triclinic'
according to '/home/saulius/struct/CIF-dictionaries/cif_core.dic'
dictionary named 'cif_core.dic' version 2.4.1 from 2010-06-29.

Automatic conversion script
Id: cif_fix_enum 1527 2010-12-29 10:47:43Z saulius 

The following automatic conversions were performed:

'_symmetry_cell_setting' value 'Triclinic' changed to 'triclinic'
according to /home/saulius/struct/CIF-dictionaries/cif_core.dic
dictionary named 'cif_core.dic' version 2.4.1 from 2010-06-29.

Automatic conversion script
Id: cif_fix_values 1715 2011-07-08 13:25:40Z adriana 
;
_cod_original_cell_volume 1538.6(8)
_cod_database_code 2201047
_cod_database_fobs_code 2201047

loop_
_symmetry_equiv_pos_as_xyz
'x, y, z'
'-x, -y, -z'

loop_
_atom_site_label
_atom_site_fract_x
_atom_site_fract_y
_atom_site_fract_z
_atom_site_U_iso_or_equiv
_atom_site_adp_type
_atom_site_calc_flag
_atom_site_refinement_flags
_atom_site_occupancy
_atom_site_disorder_assembly
_atom_site_disorder_group
_atom_site_type_symbol
Bi1 0.53154(5) 0.58465(4) 0.69033(4) 0.02469(12) Uani d . 1 . . Bi
I1 0.53293(9) 0.47302(8) 0.84481(7) 0.0426(2) Uani d . 1 . . I
I2 0.23164(8) 0.57258(7) 0.69094(6) 0.03209(19) Uani d . 1 . . I
I3 0.57605(8) 0.84204(7) 0.86969(6) 0.0377(2) Uani d . 1 . . I
I4 0.82569(8) 0.58151(7) 0.69141(6) 0.03154(19) Uani d . 1 . . I
I5 0.50680(8) 0.68685(6) 0.50912(6) 0.02954(19) Uani d . 1 . . I
N1 0.3262(11) 0.8174(10) 1.1491(9) 0.047(3) Uani d . 1 . . N
H1A 0.2549 0.7852 1.1018 0.057 Uiso calc R 1 . . H
N2 0.9281(10) 1.1400(8) 1.1014(7) 0.035(2) Uani d . 1 . . N
H2A 0.9411 1.1776 1.0605 0.042 Uiso calc R 1 . . H
N3 1.0039(12) 0.7018(8) 1.5359(7) 0.042(3) Uani d . 1 . . N
H3A 0.9945 0.6597 1.5734 0.050 Uiso calc R 1 . . H
N4 -0.1625(11) 0.5816(9) 1.1423(8) 0.040(3) Uani d . 1 . . N
H4A -0.2176 0.5483 1.1693 0.049 Uiso calc R 1 . . H
O1 0.6488(9) 0.9703(8) 1.3745(7) 0.054(3) Uani d . 1 . . O
H1 0.7164 0.9555 1.3428 0.081 Uiso calc R 1 . . H
O2 0.8628(8) 0.9674(7) 1.2917(7) 0.038(2) Uani d . 1 . . O
O3 1.0549(8) 0.9018(7) 1.3715(7) 0.042(2) Uani d . 1 . . O
H3 0.9837 0.9229 1.3548 0.063 Uiso calc R 1 . . H
O4 0.0948(8) 0.7446(7) 1.0290(6) 0.040(2) Uani d . 1 . . O
C1 0.4414(13) 0.8066(11) 1.1124(11) 0.041(3) Uani d . 1 . . C
H1B 0.4468 0.7659 1.0347 0.050 Uiso calc R 1 . . H
C2 0.5537(13) 0.8542(11) 1.1862(11) 0.043(3) Uani d . 1 . . C
H2B 0.6365 0.8429 1.1600 0.051 Uiso calc R 1 . . H
C3 0.5447(13) 0.9189(11) 1.2993(11) 0.040(3) Uani d . 1 . . C
C4 0.4227(13) 0.9296(13) 1.3361(11) 0.048(3) Uani d . 1 . . C
H4B 0.4130 0.9720 1.4128 0.058 Uiso calc R 1 . . H
C5 0.3184(13) 0.8769(12) 1.2575(11) 0.049(4) Uani d . 1 . . C
H5A 0.2345 0.8828 1.2814 0.058 Uiso calc R 1 . . H
C6 1.0309(13) 1.0989(10) 1.1419(10) 0.037(3) Uani d . 1 . . C
H6A 1.1162 1.1102 1.1252 0.045 Uiso calc R 1 . . H
C7 1.0097(12) 1.0423(10) 1.2059(9) 0.036(3) Uani d . 1 . . C
H7A 1.0812 1.0157 1.2351 0.043 Uiso calc R 1 . . H
C8 0.8838(12) 1.0222(9) 1.2299(9) 0.028(3) Uani d . 1 . . C
C9 0.7810(13) 1.0674(10) 1.1878(11) 0.044(3) Uani d . 1 . . C
H9A 0.6947 1.0589 1.2039 0.053 Uiso calc R 1 . . H
C10 0.8078(12) 1.1223(10) 1.1248(10) 0.035(3) Uani d . 1 . . C
H10A 0.7380 1.1503 1.0950 0.042 Uiso calc R 1 . . H
C11 1.1226(14) 0.7230(11) 1.5131(11) 0.045(3) Uani d . 1 . . C
H11A 1.1948 0.6913 1.5357 0.054 Uiso calc R 1 . . H
C12 1.1394(12) 0.7899(10) 1.4574(9) 0.035(3) Uani d . 1 . . C
H12A 1.2240 0.8063 1.4422 0.042 Uiso calc R 1 . . H
C13 1.0347(13) 0.8343(10) 1.4226(9) 0.033(3) Uani d . 1 . . C
C14 0.9087(12) 0.8083(10) 1.4466(9) 0.037(3) Uani d . 1 . . C
H14A 0.8342 0.8366 1.4230 0.045 Uiso calc R 1 . . H
C15 0.8980(13) 0.7425(10) 1.5039(9) 0.037(3) Uani d . 1 . . C
H15A 0.8152 0.7249 1.5215 0.044 Uiso calc R 1 . . H
C16 -0.0347(13) 0.5774(10) 1.1645(9) 0.032(3) Uani d . 1 . . C
H16A -0.0061 0.5363 1.2063 0.038 Uiso calc R 1 . . H
C17 0.0542(13) 0.6312(9) 1.1281(9) 0.035(3) Uani d . 1 . . C
H17A 0.1445 0.6292 1.1461 0.042 Uiso calc R 1 . . H
C18 0.0128(12) 0.6913(10) 1.0624(9) 0.031(3) Uani d . 1 . . C
C19 -0.1247(12) 0.6886(10) 1.0416(9) 0.035(3) Uani d . 1 . . C
H19A -0.1584 0.7265 0.9985 0.042 Uiso calc R 1 . . H
C20 -0.2099(13) 0.6342(11) 1.0807(10) 0.042(3) Uani d . 1 . . C
H20A -0.3011 0.6335 1.0648 0.050 Uiso calc R 1 . . H

loop_
_atom_site_aniso_label
_atom_site_aniso_U_11
_atom_site_aniso_U_22
_atom_site_aniso_U_33
_atom_site_aniso_U_12
_atom_site_aniso_U_13
_atom_site_aniso_U_23
Bi1 0.0272(3) 0.0326(2) 0.0210(2) 0.00192(18) 0.00394(17) 0.01794(18)
I1 0.0417(5) 0.0670(6) 0.0400(5) -0.0010(4) 0.0018(4) 0.0440(5)
I2 0.0284(5) 0.0421(5) 0.0375(5) 0.0027(4) 0.0057(3) 0.0282(4)
I3 0.0383(5) 0.0376(5) 0.0320(4) 0.0016(4) 0.0069(4) 0.0106(4)
I4 0.0268(5) 0.0403(5) 0.0348(4) 0.0038(3) 0.0049(3) 0.0232(4)
I5 0.0362(5) 0.0327(4) 0.0272(4) 0.0036(3) 0.0036(3) 0.0202(3)
N1 0.042(7) 0.070(8) 0.042(7) 0.013(6) 0.014(5) 0.033(6)
N2 0.046(7) 0.029(5) 0.028(5) -0.001(5) -0.002(5) 0.014(4)
N3 0.074(9) 0.038(6) 0.026(6) 0.003(6) 0.017(6) 0.025(5)
N4 0.057(8) 0.046(6) 0.031(6) 0.003(6) 0.012(5) 0.027(5)
O1 0.038(6) 0.085(7) 0.053(6) 0.003(5) 0.010(5) 0.043(6)
O2 0.042(5) 0.040(5) 0.042(5) 0.005(4) 0.004(4) 0.027(4)
O3 0.038(6) 0.051(5) 0.052(6) 0.004(4) 0.009(4) 0.036(5)
O4 0.037(5) 0.057(6) 0.041(5) -0.007(4) 0.002(4) 0.037(5)
C1 0.045(9) 0.037(7) 0.045(8) -0.007(6) 0.012(7) 0.020(6)
C2 0.035(8) 0.047(8) 0.054(9) 0.007(6) 0.014(7) 0.027(7)
C3 0.033(8) 0.047(8) 0.041(8) 0.000(6) -0.005(6) 0.024(6)
C4 0.029(8) 0.083(10) 0.044(8) 0.003(7) 0.009(6) 0.039(8)
C5 0.039(9) 0.072(10) 0.050(9) 0.007(7) 0.015(7) 0.039(8)
C6 0.046(9) 0.038(7) 0.039(7) 0.002(6) 0.021(6) 0.024(6)
C7 0.038(8) 0.043(7) 0.025(6) 0.013(6) 0.004(6) 0.012(6)
C8 0.039(8) 0.026(6) 0.021(6) 0.001(5) 0.004(5) 0.010(5)
C9 0.049(9) 0.037(7) 0.061(9) 0.002(6) 0.008(7) 0.035(7)
C10 0.023(7) 0.036(7) 0.054(8) -0.001(5) -0.007(6) 0.030(6)
C11 0.047(9) 0.042(8) 0.050(9) 0.009(7) 0.003(7) 0.022(7)
C12 0.033(8) 0.045(7) 0.041(7) 0.007(6) 0.012(6) 0.029(6)
C13 0.050(9) 0.034(7) 0.023(6) 0.006(6) 0.014(6) 0.017(5)
C14 0.036(8) 0.042(7) 0.034(7) 0.006(6) 0.003(6) 0.017(6)
C15 0.040(8) 0.038(7) 0.027(6) -0.005(6) 0.006(6) 0.011(6)
C16 0.047(8) 0.036(7) 0.019(6) 0.005(6) 0.008(5) 0.017(5)
C17 0.041(8) 0.031(7) 0.030(6) -0.009(6) -0.010(6) 0.013(5)
C18 0.035(8) 0.030(6) 0.031(6) 0.003(5) 0.005(5) 0.016(5)
C19 0.031(8) 0.040(7) 0.035(7) 0.004(6) -0.001(5) 0.019(6)
C20 0.033(8) 0.059(9) 0.038(7) 0.003(6) 0.004(6) 0.026(7)

loop_
_atom_type_symbol
_atom_type_description
_atom_type_scat_dispersion_real
_atom_type_scat_dispersion_imag
_atom_type_scat_source
C C 0.0033 0.0016 'International Tables Vol C Tables 4.2.6.8 and 6.1.1.4'
H H 0.0000 0.0000 'International Tables Vol C Tables 4.2.6.8 and 6.1.1.4'
N N 0.0061 0.0033 'International Tables Vol C Tables 4.2.6.8 and 6.1.1.4'
O O 0.0106 0.0060 'International Tables Vol C Tables 4.2.6.8 and 6.1.1.4'
I I -0.4742 1.8119 'International Tables Vol C Tables 4.2.6.8 and 6.1.1.4'
Bi Bi -4.1077 10.2566 'International Tables Vol C Tables 4.2.6.8 and 6.1.1.4'

loop_
_geom_angle_atom_site_label_1
_geom_angle_atom_site_label_2
_geom_angle_atom_site_label_3
_geom_angle_site_symmetry_3
_geom_angle
_geom_angle_publ_flag
I1 Bi1 I3 . 95.43(4) yes
I1 Bi1 I4 . 91.10(3) yes
I3 Bi1 I4 . 88.77(4) yes
I1 Bi1 I2 . 85.81(3) yes
I3 Bi1 I2 . 93.51(4) yes
I4 Bi1 I2 . 176.31(3) yes
I1 Bi1 I5 . 174.51(3) yes
I3 Bi1 I5 . 88.65(4) yes
I4 Bi1 I5 . 92.67(3) yes
I2 Bi1 I5 . 90.28(3) yes
I1 Bi1 I5 2_666 86.95(4) yes
I3 Bi1 I5 2_666 177.04(3) yes
I4 Bi1 I5 2_666 89.43(4) yes
I2 Bi1 I5 2_666 88.40(4) yes
I5 Bi1 I5 2_666 89.09(4) yes
Bi1 I5 Bi1 2_666 90.91(4) yes
C1 N1 C5 . 119.8(12) no
C1 N1 H1A . 120.1 no
C5 N1 H1A . 120.1 no
C10 N2 C6 . 119.6(10) no
C10 N2 H2A . 120.2 no
C6 N2 H2A . 120.2 no
C11 N3 C15 . 122.6(10) no
C11 N3 H3A . 118.7 no
C15 N3 H3A . 118.7 no
C20 N4 C16 . 122.9(11) no
C20 N4 H4A . 118.6 no
C16 N4 H4A . 118.6 no
C3 O1 H1 . 109.5 no
C13 O3 H3 . 109.5 no
N1 C1 C2 . 120.4(13) no
N1 C1 H1B . 119.8 no
C2 C1 H1B . 119.8 no
C1 C2 C3 . 119.4(12) no
C1 C2 H2B . 120.3 no
C3 C2 H2B . 120.3 no
O1 C3 C4 . 118.2(12) no
O1 C3 C2 . 122.5(12) no
C4 C3 C2 . 119.2(12) no
C5 C4 C3 . 116.9(13) no
C5 C4 H4B . 121.5 no
C3 C4 H4B . 121.5 no
N1 C5 C4 . 124.1(13) no
N1 C5 H5A . 117.9 no
C4 C5 H5A . 117.9 no
C7 C6 N2 . 119.5(12) no
C7 C6 H6A . 120.2 no
N2 C6 H6A . 120.2 no
C6 C7 C8 . 121.3(12) no
C6 C7 H7A . 119.3 no
C8 C7 H7A . 119.3 no
O2 C8 C7 . 121.5(11) no
O2 C8 C9 . 121.1(11) no
C7 C8 C9 . 117.3(11) no
C10 C9 C8 . 118.6(12) no
C10 C9 H9A . 120.7 no
C8 C9 H9A . 120.7 no
C9 C10 N2 . 123.5(12) no
C9 C10 H10A . 118.2 no
N2 C10 H10A . 118.2 no
N3 C11 C12 . 119.6(12) no
N3 C11 H11A . 120.2 no
C12 C11 H11A . 120.2 no
C11 C12 C13 . 120.5(12) no
C11 C12 H12A . 119.8 no
C13 C12 H12A . 119.8 no
O3 C13 C12 . 119.0(12) no
O3 C13 C14 . 122.5(11) no
C12 C13 C14 . 118.6(10) no
C15 C14 C13 . 118.4(12) no
C15 C14 H14A . 120.8 no
C13 C14 H14A . 120.8 no
N3 C15 C14 . 120.4(12) no
N3 C15 H15A . 119.8 no
C14 C15 H15A . 119.8 no
N4 C16 C17 . 120.7(11) no
N4 C16 H16A . 119.6 no
C17 C16 H16A . 119.6 no
C16 C17 C18 . 120.5(12) no
C16 C17 H17A . 119.8 no
C18 C17 H17A . 119.8 no
O4 C18 C19 . 124.0(11) no
O4 C18 C17 . 121.6(11) no
C19 C18 C17 . 114.4(11) no
C20 C19 C18 . 122.9(11) no
C20 C19 H19A . 118.6 no
C18 C19 H19A . 118.6 no
N4 C20 C19 . 118.6(12) no
N4 C20 H20A . 120.7 no
C19 C20 H20A . 120.7 no

loop_
_geom_bond_atom_site_label_1
_geom_bond_atom_site_label_2
_geom_bond_site_symmetry_2
_geom_bond_distance
_geom_bond_publ_flag
Bi1 I1 . 2.9657(12) yes
Bi1 I3 . 3.0082(12) yes
Bi1 I4 . 3.0502(13) yes
Bi1 I2 . 3.1056(13) yes
Bi1 I5 . 3.2099(12) yes
Bi1 I5 2_666 3.2197(12) yes
I5 Bi1 2_666 3.2197(12) yes
N1 C1 . 1.324(15) yes
N1 C5 . 1.329(15) yes
N1 H1A . 0.880 no
N2 C10 . 1.343(14) yes
N2 C6 . 1.374(15) yes
N2 H2A . 0.880 no
N3 C11 . 1.335(16) yes
N3 C15 . 1.345(15) yes
N3 H3A . 0.880 no
N4 C20 . 1.340(14) yes
N4 C16 . 1.341(15) yes
N4 H4A . 0.880 no
O1 C3 . 1.329(14) yes
O1 H1 . 0.840 no
O2 C8 . 1.311(13) yes
O3 C13 . 1.317(13) yes
O3 H3 . 0.840 no
O4 C18 . 1.279(13) yes
C1 C2 . 1.379(17) yes
C1 H1B . 0.950 no
C2 C3 . 1.391(16) yes
C2 H2B . 0.950 no
C3 C4 . 1.390(17) yes
C4 C5 . 1.355(17) yes
C4 H4B . 0.950 no
C5 H5A . 0.950 no
C6 C7 . 1.355(15) yes
C6 H6A . 0.950 no
C7 C8 . 1.408(16) yes
C7 H7A . 0.950 no
C8 C9 . 1.416(16) yes
C9 C10 . 1.341(16) yes
C9 H9A . 0.950 no
C10 H10A . 0.950 no
C11 C12 . 1.356(16) yes
C11 H11A . 0.950 no
C12 C13 . 1.377(16) yes
C12 H12A . 0.950 no
C13 C14 . 1.427(16) yes
C14 C15 . 1.355(16) yes
C14 H14A . 0.950 no
C15 H15A . 0.950 no
C16 C17 . 1.357(16) yes
C16 H16A . 0.950 no
C17 C18 . 1.439(15) yes
C17 H17A . 0.950 no
C18 C19 . 1.424(16) yes
C19 C20 . 1.359(16) yes
C19 H19A . 0.950 no
C20 H20A . 0.950 no

loop_
_geom_hbond_atom_site_label_D
_geom_hbond_atom_site_label_H
_geom_hbond_atom_site_label_A
_geom_hbond_site_symmetry_A
_geom_hbond_distance_DH
_geom_hbond_distance_HA
_geom_hbond_distance_DA
_geom_hbond_angle_DHA
_geom_hbond_publ_flag
N1 H1A O4 . 0.88 1.78 2.646(14) 168 yes
N2 H2A O4 2_677 0.88 1.87 2.715(12) 160 yes
N3 H3A I2 1_656 0.88 3.29 3.870(11) 126 yes
N3 H3A I4 1_556 0.88 2.87 3.633(10) 147 yes
N4 H4A I1 2_567 0.88 3.25 3.898(11) 133 yes
N4 H4A I2 2_567 0.88 2.89 3.627(9) 144 yes
O1 H1 O2 . 0.84 1.75 2.567(12) 164 yes
O3 H3 O2 . 0.84 1.70 2.518(11) 163 yes

loop_
_geom_torsion_atom_site_label_1
_geom_torsion_atom_site_label_2
_geom_torsion_atom_site_label_3
_geom_torsion_atom_site_label_4
_geom_torsion_site_symmetry_1
_geom_torsion_site_symmetry_4
_geom_torsion
_geom_torsion_publ_flag
I3 Bi1 I5 Bi1 . 2_666 178.09(3) no
I4 Bi1 I5 Bi1 . 2_666 89.39(3) no
I2 Bi1 I5 Bi1 . 2_666 -88.40(3) no
I5 Bi1 I5 Bi1 2_666 2_666 0.000(2) no
C5 N1 C1 C2 . . 1.6(18) no
N1 C1 C2 C3 . . -3.2(18) no
C1 C2 C3 O1 . . -177.9(11) no
C1 C2 C3 C4 . . 2.9(18) no
O1 C3 C4 C5 . . 179.6(12) no
C2 C3 C4 C5 . . -1.0(19) no
C1 N1 C5 C4 . . 0(2) no
C3 C4 C5 N1 . . -1(2) no
C10 N2 C6 C7 . . -0.7(17) no
N2 C6 C7 C8 . . 1.4(18) no
C6 C7 C8 O2 . . 179.9(11) no
C6 C7 C8 C9 . . -2.2(17) no
O2 C8 C9 C10 . . -179.8(11) no
C7 C8 C9 C10 . . 2.3(17) no
C8 C9 C10 N2 . . -1.8(19) no
C6 N2 C10 C9 . . 1.0(18) no
C15 N3 C11 C12 . . 1.3(19) no
N3 C11 C12 C13 . . -1.1(19) no
C11 C12 C13 O3 . . 178.1(11) no
C11 C12 C13 C14 . . 0.0(18) no
O3 C13 C14 C15 . . -177.2(11) no
C12 C13 C14 C15 . . 0.9(17) no
C11 N3 C15 C14 . . -0.4(18) no
C13 C14 C15 N3 . . -0.7(17) no
C20 N4 C16 C17 . . 2.4(17) no
N4 C16 C17 C18 . . -1.5(17) no
C16 C17 C18 O4 . . 178.7(11) no
C16 C17 C18 C19 . . 0.3(16) no
O4 C18 C19 C20 . . -178.1(11) no
C17 C18 C19 C20 . . 0.2(17) no
C16 N4 C20 C19 . . -1.8(18) no
C18 C19 C20 N4 . . 0.5(18) no
